data_7039386
loop_
_publ_author_name
'\<Skoch, Karel'
'Uhl\'ik, Filip'
'C\'isa\<rov\'a, Ivana'
'\<St\<epni\<cka, Petr'

_publ_section_title
;
 Silver(i) complexes with 1'-(diphenylphosphino)-1-cyanoferrocene: the art
 of improvisation in coordination.
;
_journal_issue 26
_journal_name_full 'Dalton transactions (Cambridge, England : 2003)'
_journal_page_first 10655
_journal_page_last 10671
_journal_paper_doi 10.1039/c6dt01843b
_journal_volume 45
_journal_year 2016
_chemical_formula_moiety 'C92 H72 Ag4 Br4 Fe4 N4 P4, 0.25(H2 O)'
_chemical_formula_sum 'C92 H72.5 Ag4 Br4 Fe4 N4 O0.25 P4'
_chemical_formula_weight 2336.44
_chemical_name_systematic
; 
 ? 
;
_space_group_crystal_system triclinic
_space_group_IT_number 2
_space_group_name_Hall '-P 1'
_space_group_name_H-M_alt 'P -1'
_symmetry_space_group_name_Hall '-P 1'
_symmetry_space_group_name_H-M 'P -1'
_atom_sites_solution_hydrogens mixed
_atom_sites_solution_primary direct
_atom_sites_solution_secondary difmap
_audit_creation_method SHELXL-97
_audit_update_record
;
2016-03-24 deposited with the CCDC.
2016-06-01 downloaded from the CCDC.
;
_cell_angle_alpha 75.7950(10)
_cell_angle_beta 84.5380(10)
_cell_angle_gamma 76.0150(10)
_cell_formula_units_Z 2
_cell_length_a 14.4397(3)
_cell_length_b 15.5216(3)
_cell_length_c 20.1463(4)
_cell_measurement_reflns_used 9768
_cell_measurement_temperature 150(2)
_cell_measurement_theta_max 27.49
_cell_measurement_theta_min 2.23
_cell_volume 4244.44(15)
_computing_cell_refinement 'SAINT V8.27B (Bruker AXS Inc., 2012)'
_computing_data_collection 'Bruker Instrument Service v2012.12.0.3'
_computing_data_reduction 'SAINT V8.27B (Bruker AXS Inc., 2012)'
_computing_molecular_graphics 'PLATON (Spek, 2003)'
_computing_publication_material 'PLATON (Spek, 2003)'
_computing_structure_refinement 'SHELXL-97 (Sheldrick, 2008)'
_computing_structure_solution 'SHELXS-97 (Sheldrick, 2008)'
_diffrn_ambient_temperature 150(2)
_diffrn_measured_fraction_theta_full 0.997
_diffrn_measured_fraction_theta_max 0.997
_diffrn_measurement_device_type 'Bruker APEX-II CCD'
_diffrn_measurement_method '\f and \w scans'
_diffrn_radiation_monochromator graphite
_diffrn_radiation_source 'fine-focus sealed tube'
_diffrn_radiation_type MoK\a
_diffrn_radiation_wavelength 0.71073
_diffrn_reflns_av_R_equivalents 0.0244
_diffrn_reflns_av_sigmaI/netI 0.0292
_diffrn_reflns_limit_h_max 16
_diffrn_reflns_limit_h_min -18
_diffrn_reflns_limit_k_max 20
_diffrn_reflns_limit_k_min -18
_diffrn_reflns_limit_l_max 24
_diffrn_reflns_limit_l_min -26
_diffrn_reflns_number 73683
_diffrn_reflns_theta_full 27.50
_diffrn_reflns_theta_max 27.50
_diffrn_reflns_theta_min 1.77
_exptl_absorpt_coefficient_mu 3.573
_exptl_absorpt_correction_T_max 0.763
_exptl_absorpt_correction_T_min 0.296
_exptl_absorpt_correction_type numerical
_exptl_absorpt_process_details 'SADABS V2012/1 (Bruker AXS Inc.)'
_exptl_crystal_colour orange
_exptl_crystal_density_diffrn 1.828
_exptl_crystal_density_method 'not measured'
_exptl_crystal_description bar
_exptl_crystal_F_000 2293
_exptl_crystal_size_max 0.45
_exptl_crystal_size_mid 0.23
_exptl_crystal_size_min 0.08
_refine_diff_density_max 0.749
_refine_diff_density_min -0.735
_refine_diff_density_rms 0.074
_refine_ls_extinction_method none
_refine_ls_goodness_of_fit_ref 1.026
_refine_ls_hydrogen_treatment constr
_refine_ls_matrix_type full
_refine_ls_number_parameters 1015
_refine_ls_number_reflns 19433
_refine_ls_number_restraints 0
_refine_ls_restrained_S_all 1.026
_refine_ls_R_factor_all 0.0347
_refine_ls_R_factor_gt 0.0229
_refine_ls_shift/su_max 0.002
_refine_ls_shift/su_mean 0.000
_refine_ls_structure_factor_coef Fsqd
_refine_ls_weighting_details 'calc w=1/[\s^2^(Fo^2^)+(0.0144P)^2^+1.8288P] where P=(Fo^2^+2Fc^2^)/3'
_refine_ls_weighting_scheme calc
_refine_ls_wR_factor_gt 0.0408
_refine_ls_wR_factor_ref 0.0431
_reflns_number_gt 16112
_reflns_number_total 19433
_reflns_threshold_expression >2sigma(I)
_cod_data_source_file c6dt01843b3.cif
_cod_data_source_block ks243
_cod_depositor_comments 'Adding full bibliography for 7039384--7039397.cif.'
_cod_original_formula_sum 'C92 H72.50 Ag4 Br4 Fe4 N4 O0.25 P4'
_cod_database_code 7039386

loop_
_symmetry_equiv_pos_as_xyz
'x, y, z'
'-x, -y, -z'

loop_
_atom_site_label
_atom_site_type_symbol
_atom_site_fract_x
_atom_site_fract_y
_atom_site_fract_z
_atom_site_U_iso_or_equiv
_atom_site_adp_type
_atom_site_occupancy
_atom_site_symmetry_multiplicity
_atom_site_calc_flag
_atom_site_refinement_flags
Ag1 Ag 0.157841(11) 0.167586(11) 0.320263(8) 0.02394(4) Uani 1 1 d .
Br1 Br 0.271039(13) 0.259192(13) 0.227317(10) 0.02036(5) Uani 1 1 d .
Fe1 Fe -0.107662(19) 0.376958(18) 0.291162(14) 0.01962(6) Uani 1 1 d .
P1 P 0.05507(3) 0.23177(3) 0.40483(2) 0.01609(11) Uani 1 1 d .
N1 N -0.28160(18) 0.62990(15) 0.25225(11) 0.0573(7) Uani 1 1 d .
C101 C -0.13906(16) 0.50303(13) 0.22989(11) 0.0269(5) Uani 1 1 d .
C102 C -0.04478(16) 0.48406(15) 0.25458(12) 0.0333(6) Uani 1 1 d .
H102 H -0.0226 0.5168 0.2816 0.040 Uiso 1 1 calc R
C103 C 0.00875(16) 0.40801(15) 0.23139(12) 0.0355(6) Uani 1 1 d .
H103 H 0.0741 0.3805 0.2399 0.043 Uiso 1 1 calc R
C104 C -0.04994(17) 0.37890(15) 0.19336(11) 0.0337(6) Uani 1 1 d .
H104 H -0.0310 0.3287 0.1721 0.040 Uiso 1 1 calc R
C105 C -0.14220(16) 0.43741(14) 0.19223(10) 0.0273(5) Uani 1 1 d .
H105 H -0.1960 0.4335 0.1704 0.033 Uiso 1 1 calc R
C106 C -0.06504(13) 0.28087(13) 0.37800(10) 0.0185(4) Uani 1 1 d .
C107 C -0.11277(14) 0.24598(13) 0.33488(10) 0.0227(5) Uani 1 1 d .
H107 H -0.0861 0.1949 0.3156 0.027 Uiso 1 1 calc R
C108 C -0.20668(14) 0.30071(14) 0.32582(11) 0.0281(5) Uani 1 1 d .
H108 H -0.2539 0.2925 0.2997 0.034 Uiso 1 1 calc R
C109 C -0.21792(15) 0.36967(15) 0.36248(11) 0.0307(5) Uani 1 1 d .
H109 H -0.2740 0.4159 0.3650 0.037 Uiso 1 1 calc R
C110 C -0.13142(14) 0.35831(14) 0.39481(10) 0.0254(5) Uani 1 1 d .
H110 H -0.1195 0.3954 0.4227 0.030 Uiso 1 1 calc R
C111 C -0.21850(18) 0.57361(15) 0.24297(12) 0.0361(6) Uani 1 1 d .
C112 C 0.04126(13) 0.14686(12) 0.48316(9) 0.0155(4) Uani 1 1 d .
C113 C -0.04785(14) 0.13527(14) 0.51174(10) 0.0217(4) Uani 1 1 d .
H113 H -0.1044 0.1748 0.4919 0.026 Uiso 1 1 calc R
C114 C -0.05382(15) 0.06577(14) 0.56926(10) 0.0246(5) Uani 1 1 d .
H114 H -0.1146 0.0568 0.5879 0.030 Uiso 1 1 calc R
C115 C 0.02754(16) 0.00984(13) 0.59944(10) 0.0251(5) Uani 1 1 d .
H115 H 0.0228 -0.0363 0.6396 0.030 Uiso 1 1 calc R
C116 C 0.11650(15) 0.02085(14) 0.57120(10) 0.0247(5) Uani 1 1 d .
H116 H 0.1728 -0.0179 0.5919 0.030 Uiso 1 1 calc R
C117 C 0.12309(14) 0.08821(13) 0.51294(10) 0.0202(4) Uani 1 1 d .
H117 H 0.1841 0.0946 0.4930 0.024 Uiso 1 1 calc R
C118 C 0.08806(13) 0.32201(13) 0.43456(10) 0.0200(4) Uani 1 1 d .
C119 C 0.06737(15) 0.33327(14) 0.50119(11) 0.0282(5) Uani 1 1 d .
H119 H 0.0332 0.2944 0.5324 0.034 Uiso 1 1 calc R
C120 C 0.09637(17) 0.40085(16) 0.52228(12) 0.0363(6) Uani 1 1 d .
H120 H 0.0828 0.4076 0.5681 0.044 Uiso 1 1 calc R
C121 C 0.14492(17) 0.45841(16) 0.47694(13) 0.0384(6) Uani 1 1 d .
H121 H 0.1648 0.5047 0.4914 0.046 Uiso 1 1 calc R
C122 C 0.16438(16) 0.44862(16) 0.41076(13) 0.0352(6) Uani 1 1 d .
H122 H 0.1967 0.4890 0.3794 0.042 Uiso 1 1 calc R
C123 C 0.13716(14) 0.38029(14) 0.38944(11) 0.0273(5) Uani 1 1 d .
H123 H 0.1521 0.3733 0.3438 0.033 Uiso 1 1 calc R
Ag2 Ag 0.225435(11) 0.170997(11) 0.133936(8) 0.02595(4) Uani 1 1 d .
Br2 Br 0.077529(13) 0.121681(13) 0.218202(10) 0.01946(4) Uani 1 1 d .
Fe2 Fe 0.39811(2) 0.35375(2) 0.000586(15) 0.02243(7) Uani 1 1 d .
P2 P 0.21124(4) 0.24442(4) 0.01443(3) 0.01888(11) Uani 1 1 d .
N2 N 0.63975(16) 0.42420(16) -0.10234(11) 0.0493(6) Uani 1 1 d .
C201 C 0.54166(14) 0.33871(15) -0.00719(12) 0.0290(5) Uani 1 1 d .
C202 C 0.51695(16) 0.25269(16) -0.00124(15) 0.0414(6) Uani 1 1 d .
H202 H 0.5314 0.2156 -0.0337 0.050 Uiso 1 1 calc R
C203 C 0.46703(16) 0.23429(18) 0.06230(14) 0.0470(7) Uani 1 1 d .
H203 H 0.4428 0.1812 0.0805 0.056 Uiso 1 1 calc R
C204 C 0.45857(17) 0.3066(2) 0.09472(13) 0.0484(8) Uani 1 1 d .
H204 H 0.4270 0.3109 0.1378 0.058 Uiso 1 1 calc R
C205 C 0.50466(15) 0.37109(17) 0.05262(11) 0.0331(5) Uani 1 1 d .
H205 H 0.5103 0.4265 0.0622 0.040 Uiso 1 1 calc R
C206 C 0.26559(13) 0.34047(14) -0.01660(10) 0.0213(4) Uani 1 1 d .
C207 C 0.25865(14) 0.41217(15) 0.01750(12) 0.0280(5) Uani 1 1 d .
H207 H 0.2284 0.4153 0.0611 0.034 Uiso 1 1 calc R
C208 C 0.30494(15) 0.47824(15) -0.02506(13) 0.0337(6) Uani 1 1 d .
H208 H 0.3102 0.5335 -0.0151 0.040 Uiso 1 1 calc R
C209 C 0.34150(16) 0.44751(16) -0.08443(12) 0.0333(6) Uani 1 1 d .
H209 H 0.3763 0.4783 -0.1213 0.040 Uiso 1 1 calc R
C210 C 0.31781(15) 0.36281(15) -0.08015(10) 0.0284(5) Uani 1 1 d .
H210 H 0.3337 0.3272 -0.1135 0.034 Uiso 1 1 calc R
C211 C 0.59480(16) 0.38480(16) -0.06162(12) 0.0331(5) Uani 1 1 d .
C212 C 0.08820(13) 0.29243(14) -0.01152(10) 0.0199(4) Uani 1 1 d .
C213 C 0.01979(15) 0.24348(15) 0.01688(11) 0.0303(5) Uani 1 1 d .
H213 H 0.0374 0.1874 0.0498 0.036 Uiso 1 1 calc R
C214 C -0.07427(16) 0.27604(17) -0.00251(12) 0.0377(6) Uani 1 1 d .
H214 H -0.1203 0.2413 0.0164 0.045 Uiso 1 1 calc R
C215 C -0.10147(15) 0.35797(17) -0.04880(12) 0.0340(6) Uani 1 1 d .
H215 H -0.1660 0.3799 -0.0618 0.041 Uiso 1 1 calc R
C216 C -0.03462(16) 0.40784(17) -0.07604(12) 0.0387(6) Uani 1 1 d .
H216 H -0.0532 0.4649 -0.1076 0.046 Uiso 1 1 calc R
C217 C 0.05981(15) 0.37542(15) -0.05776(11) 0.0323(5) Uani 1 1 d .
H217 H 0.1055 0.4104 -0.0771 0.039 Uiso 1 1 calc R
C218 C 0.26350(14) 0.16965(14) -0.04304(10) 0.0208(4) Uani 1 1 d .
C219 C 0.34074(15) 0.09830(15) -0.02173(11) 0.0304(5) Uani 1 1 d .
H219 H 0.3635 0.0877 0.0230 0.037 Uiso 1 1 calc R
C220 C 0.38519(16) 0.04234(17) -0.06475(12) 0.0368(6) Uani 1 1 d .
H220 H 0.4391 -0.0055 -0.0499 0.044 Uiso 1 1 calc R
C221 C 0.35169(17) 0.05570(17) -0.12894(12) 0.0356(6) Uani 1 1 d .
H221 H 0.3822 0.0172 -0.1584 0.043 Uiso 1 1 calc R
C222 C 0.27402(17) 0.12489(17) -0.15017(12) 0.0390(6) Uani 1 1 d .
H222 H 0.2504 0.1337 -0.1943 0.047 Uiso 1 1 calc R
C223 C 0.22957(16) 0.18220(16) -0.10779(11) 0.0325(5) Uani 1 1 d .
H223 H 0.1759 0.2301 -0.1231 0.039 Uiso 1 1 calc R
Ag3 Ag 0.228520(11) -0.031478(11) 0.253191(8) 0.02504(4) Uani 1 1 d .
Br3 Br 0.378768(14) 0.022110(14) 0.167545(10) 0.02212(5) Uani 1 1 d .
Fe3 Fe 0.34267(2) -0.321898(19) 0.320504(15) 0.02355(7) Uani 1 1 d .
P3 P 0.19877(4) -0.15270(3) 0.20906(3) 0.01921(11) Uani 1 1 d .
N3 N 0.58944(15) -0.44562(13) 0.42359(11) 0.0409(5) Uani 1 1 d .
C301 C 0.41293(15) -0.35988(14) 0.40908(11) 0.0260(5) Uani 1 1 d .
C302 C 0.33445(16) -0.40295(15) 0.41641(11) 0.0314(5) Uani 1 1 d .
H302 H 0.3381 -0.4668 0.4272 0.038 Uiso 1 1 calc R
C303 C 0.25026(17) -0.33323(15) 0.40472(11) 0.0331(5) Uani 1 1 d .
H303 H 0.1872 -0.3422 0.4066 0.040 Uiso 1 1 calc R
C304 C 0.27573(16) -0.24783(15) 0.38980(11) 0.0295(5) Uani 1 1 d .
H304 H 0.2326 -0.1898 0.3800 0.035 Uiso 1 1 calc R
C305 C 0.37585(16) -0.26311(14) 0.39199(10) 0.0273(5) Uani 1 1 d .
H305 H 0.4120 -0.2176 0.3837 0.033 Uiso 1 1 calc R
C306 C 0.29170(14) -0.25601(14) 0.22588(10) 0.0235(5) Uani 1 1 d .
C307 C 0.39088(15) -0.25695(16) 0.22773(11) 0.0307(5) Uani 1 1 d .
H307 H 0.4177 -0.2049 0.2194 0.037 Uiso 1 1 calc R
C308 C 0.44200(17) -0.34934(17) 0.24415(12) 0.0404(6) Uani 1 1 d .
H308 H 0.5092 -0.3699 0.2484 0.048 Uiso 1 1 calc R
C309 C 0.37599(19) -0.40540(17) 0.25303(13) 0.0435(7) Uani 1 1 d .
H309 H 0.3912 -0.4702 0.2647 0.052 Uiso 1 1 calc R
C310 C 0.28307(17) -0.34884(15) 0.24165(12) 0.0346(6) Uani 1 1 d .
H310 H 0.2255 -0.3690 0.2441 0.042 Uiso 1 1 calc R
C311 C 0.51138(17) -0.40686(15) 0.41613(11) 0.0296(5) Uani 1 1 d .
C312 C 0.19297(14) -0.11901(13) 0.11578(10) 0.0211(4) Uani 1 1 d .
C313 C 0.25148(15) -0.16751(16) 0.07295(11) 0.0313(5) Uani 1 1 d .
H313 H 0.2963 -0.2220 0.0917 0.038 Uiso 1 1 calc R
C314 C 0.24499(16) -0.13669(17) 0.00202(12) 0.0367(6) Uani 1 1 d .
H314 H 0.2856 -0.1701 -0.0274 0.044 Uiso 1 1 calc R
C315 C 0.18023(17) -0.05830(17) -0.02519(12) 0.0372(6) Uani 1 1 d .
H315 H 0.1759 -0.0376 -0.0735 0.045 Uiso 1 1 calc R
C316 C 0.12169(19) -0.00956(16) 0.01698(12) 0.0409(6) Uani 1 1 d .
H316 H 0.0765 0.0445 -0.0021 0.049 Uiso 1 1 calc R
C317 C 0.12843(17) -0.03918(15) 0.08751(12) 0.0358(6) Uani 1 1 d .
H317 H 0.0887 -0.0046 0.1166 0.043 Uiso 1 1 calc R
C318 C 0.08884(14) -0.19212(13) 0.23535(10) 0.0200(4) Uani 1 1 d .
C319 C 0.05731(15) -0.24675(14) 0.20088(11) 0.0259(5) Uani 1 1 d .
H319 H 0.0930 -0.2637 0.1622 0.031 Uiso 1 1 calc R
C320 C -0.02565(16) -0.27626(15) 0.22284(12) 0.0327(5) Uani 1 1 d .
H320 H -0.0460 -0.3146 0.1998 0.039 Uiso 1 1 calc R
C321 C -0.07947(17) -0.25026(16) 0.27843(12) 0.0365(6) Uani 1 1 d .
H321 H -0.1368 -0.2703 0.2932 0.044 Uiso 1 1 calc R
C322 C -0.04955(17) -0.19537(17) 0.31200(12) 0.0363(6) Uani 1 1 d .
H322 H -0.0863 -0.1773 0.3500 0.044 Uiso 1 1 calc R
C323 C 0.03438(15) -0.16628(15) 0.29054(11) 0.0285(5) Uani 1 1 d .
H323 H 0.0546 -0.1283 0.3140 0.034 Uiso 1 1 calc R
Ag4 Ag 0.406391(11) 0.103486(11) 0.267240(8) 0.02514(4) Uani 1 1 d .
Br4 Br 0.289162(13) 0.005610(13) 0.362526(10) 0.01886(4) Uani 1 1 d .
Fe4 Fe 0.517122(19) 0.233720(18) 0.408192(14) 0.01708(6) Uani 1 1 d .
P4 P 0.56207(3) 0.06737(3) 0.31304(3) 0.01563(10) Uani 1 1 d .
N4 N 0.60544(16) 0.41838(15) 0.23720(12) 0.0531(6) Uani 1 1 d .
C401 C 0.50055(14) 0.35687(13) 0.33933(11) 0.0240(5) Uani 1 1 d .
C402 C 0.42621(15) 0.31374(14) 0.33356(12) 0.0305(5) Uani 1 1 d .
H402 H 0.4124 0.2973 0.2938 0.037 Uiso 1 1 calc R
C403 C 0.37707(15) 0.29990(15) 0.39723(14) 0.0369(6) Uani 1 1 d .
H403 H 0.3238 0.2723 0.4080 0.044 Uiso 1 1 calc R
C404 C 0.41966(17) 0.33364(15) 0.44266(13) 0.0371(6) Uani 1 1 d .
H404 H 0.3996 0.3329 0.4891 0.044 Uiso 1 1 calc R
C405 C 0.49694(16) 0.36860(14) 0.40776(11) 0.0286(5) Uani 1 1 d .
H405 H 0.5386 0.3949 0.4262 0.034 Uiso 1 1 calc R
C406 C 0.57432(13) 0.10896(12) 0.38717(9) 0.0159(4) Uani 1 1 d .
C407 C 0.51280(14) 0.10118(13) 0.44708(10) 0.0202(4) Uani 1 1 d .
H407 H 0.4569 0.0777 0.4531 0.024 Uiso 1 1 calc R
C408 C 0.54970(15) 0.13462(14) 0.49592(10) 0.0249(5) Uani 1 1 d .
H408 H 0.5232 0.1367 0.5407 0.030 Uiso 1 1 calc R
C409 C 0.63303(14) 0.16453(14) 0.46660(10) 0.0232(5) Uani 1 1 d .
H409 H 0.6716 0.1907 0.4880 0.028 Uiso 1 1 calc R
C410 C 0.64859(13) 0.14854(12) 0.39999(10) 0.0171(4) Uani 1 1 d .
H410 H 0.6998 0.1618 0.3689 0.021 Uiso 1 1 calc R
C411 C 0.56091(16) 0.38977(15) 0.28354(12) 0.0324(5) Uani 1 1 d .
C412 C 0.60464(13) -0.05571(12) 0.34358(10) 0.0164(4) Uani 1 1 d .
C413 C 0.66632(14) -0.09403(13) 0.39749(10) 0.0211(4) Uani 1 1 d .
H413 H 0.6846 -0.0558 0.4218 0.025 Uiso 1 1 calc R
C414 C 0.70120(14) -0.18783(14) 0.41595(11) 0.0267(5) Uani 1 1 d .
H414 H 0.7433 -0.2136 0.4528 0.032 Uiso 1 1 calc R
C415 C 0.67489(15) -0.24361(14) 0.38104(11) 0.0281(5) Uani 1 1 d .
H415 H 0.6999 -0.3077 0.3932 0.034 Uiso 1 1 calc R
C416 C 0.61226(16) -0.20664(14) 0.32850(11) 0.0291(5) Uani 1 1 d .
H416 H 0.5935 -0.2454 0.3050 0.035 Uiso 1 1 calc R
C417 C 0.57644(14) -0.11267(14) 0.30980(10) 0.0227(4) Uani 1 1 d .
H417 H 0.5327 -0.0875 0.2739 0.027 Uiso 1 1 calc R
C418 C 0.66000(13) 0.10227(13) 0.25685(9) 0.0181(4) Uani 1 1 d .
C419 C 0.64145(16) 0.18836(15) 0.21285(10) 0.0273(5) Uani 1 1 d .
H419 H 0.5781 0.2246 0.2097 0.033 Uiso 1 1 calc R
C420 C 0.71490(18) 0.22170(17) 0.17344(12) 0.0388(6) Uani 1 1 d .
H420 H 0.7018 0.2807 0.1437 0.047 Uiso 1 1 calc R
C421 C 0.80681(17) 0.16928(18) 0.17747(12) 0.0373(6) Uani 1 1 d .
H421 H 0.8572 0.1925 0.1510 0.045 Uiso 1 1 calc R
C422 C 0.82577(16) 0.08311(17) 0.21989(11) 0.0340(6) Uani 1 1 d .
H422 H 0.8890 0.0465 0.2220 0.041 Uiso 1 1 calc R
C423 C 0.75257(14) 0.05011(15) 0.25934(10) 0.0251(5) Uani 1 1 d .
H423 H 0.7661 -0.0092 0.2886 0.030 Uiso 1 1 calc R
O1W O 0.23539(14) 0.47333(15) 0.19665(10) 0.123(4) Uani 0.25 1 d PR
H1W H 0.2509 0.4167 0.2013 0.148 Uiso 0.25 1 d PR
H2W H 0.2754 0.4994 0.1680 0.148 Uiso 0.25 1 d PR

loop_
_atom_site_aniso_label
_atom_site_aniso_U_11
_atom_site_aniso_U_22
_atom_site_aniso_U_33
_atom_site_aniso_U_23
_atom_site_aniso_U_13
_atom_site_aniso_U_12
Ag1 0.02376(8) 0.02631(9) 0.01996(8) -0.00618(7) 0.00409(6) -0.00328(7)
Br1 0.01687(10) 0.02442(11) 0.01915(10) -0.00319(8) -0.00058(8) -0.00536(8)
Fe1 0.01789(14) 0.01453(14) 0.02293(15) 0.00128(12) -0.00367(12) -0.00157(11)
P1 0.0152(2) 0.0157(3) 0.0153(2) -0.0015(2) -0.00078(19) -0.00154(19)
N1 0.0772(17) 0.0327(12) 0.0478(14) -0.0115(11) -0.0076(12) 0.0185(12)
C101 0.0345(12) 0.0149(10) 0.0260(12) 0.0034(9) -0.0044(9) -0.0025(9)
C102 0.0386(13) 0.0244(12) 0.0360(13) 0.0067(10) -0.0076(11) -0.0166(10)
C103 0.0234(12) 0.0337(13) 0.0363(14) 0.0130(11) 0.0017(10) -0.0042(10)
C104 0.0404(14) 0.0243(12) 0.0260(12) 0.0016(10) 0.0054(10) 0.0025(10)
C105 0.0329(12) 0.0223(11) 0.0211(11) 0.0011(9) -0.0055(9) -0.0003(9)
C106 0.0166(10) 0.0169(10) 0.0183(10) 0.0014(8) -0.0006(8) -0.0024(8)
C107 0.0220(10) 0.0170(10) 0.0264(11) 0.0025(9) -0.0047(9) -0.0053(8)
C108 0.0202(11) 0.0252(12) 0.0355(13) 0.0062(10) -0.0072(9) -0.0098(9)
C109 0.0188(11) 0.0306(13) 0.0331(13) 0.0035(10) 0.0027(9) 0.0005(9)
C110 0.0234(11) 0.0245(11) 0.0235(11) -0.0040(9) 0.0021(9) 0.0008(9)
C111 0.0524(15) 0.0206(12) 0.0286(13) 0.0004(10) -0.0086(11) 0.0013(11)
C112 0.0202(10) 0.0141(10) 0.0131(9) -0.0043(8) 0.0001(8) -0.0046(8)
C113 0.0197(10) 0.0240(11) 0.0211(11) -0.0074(9) 0.0005(8) -0.0026(8)
C114 0.0265(11) 0.0262(12) 0.0249(11) -0.0112(9) 0.0092(9) -0.0115(9)
C115 0.0422(13) 0.0162(10) 0.0168(10) -0.0011(8) 0.0016(9) -0.0104(9)
C116 0.0283(11) 0.0194(11) 0.0231(11) -0.0001(9) -0.0069(9) -0.0018(9)
C117 0.0193(10) 0.0197(10) 0.0212(11) -0.0042(8) -0.0010(8) -0.0042(8)
C118 0.0159(10) 0.0170(10) 0.0254(11) -0.0048(8) -0.0034(8) 0.0004(8)
C119 0.0315(12) 0.0232(11) 0.0283(12) -0.0050(9) -0.0009(10) -0.0043(9)
C120 0.0452(14) 0.0310(13) 0.0354(14) -0.0169(11) -0.0036(11) -0.0033(11)
C121 0.0348(13) 0.0296(13) 0.0582(17) -0.0224(12) -0.0039(12) -0.0080(11)
C122 0.0293(12) 0.0299(13) 0.0499(16) -0.0116(11) 0.0060(11) -0.0140(10)
C123 0.0219(11) 0.0295(12) 0.0322(12) -0.0085(10) 0.0020(9) -0.0091(9)
Ag2 0.02451(8) 0.03556(10) 0.01488(8) -0.00203(7) -0.00032(6) -0.00528(7)
Br2 0.01564(9) 0.02171(10) 0.02069(10) -0.00534(8) 0.00046(8) -0.00356(8)
Fe2 0.01620(14) 0.02714(16) 0.02162(15) 0.00055(13) -0.00187(12) -0.00631(12)
P2 0.0165(2) 0.0243(3) 0.0146(3) -0.0024(2) -0.0006(2) -0.0042(2)
N2 0.0545(14) 0.0641(15) 0.0430(13) -0.0262(12) 0.0195(11) -0.0333(13)
C201 0.0147(10) 0.0325(13) 0.0383(13) -0.0038(10) 0.0004(9) -0.0073(9)
C202 0.0208(12) 0.0301(13) 0.0712(19) -0.0093(13) -0.0052(12) -0.0027(10)
C203 0.0244(13) 0.0426(16) 0.0613(18) 0.0246(14) -0.0176(12) -0.0143(11)
C204 0.0267(13) 0.081(2) 0.0298(14) 0.0145(14) -0.0115(11) -0.0203(14)
C205 0.0203(11) 0.0489(15) 0.0304(13) -0.0046(11) -0.0045(10) -0.0118(10)
C206 0.0163(10) 0.0269(11) 0.0195(10) -0.0023(9) -0.0030(8) -0.0049(8)
C207 0.0190(11) 0.0311(12) 0.0340(13) -0.0099(10) -0.0012(9) -0.0037(9)
C208 0.0253(12) 0.0232(12) 0.0512(16) -0.0033(11) -0.0099(11) -0.0050(9)
C209 0.0295(12) 0.0358(13) 0.0296(13) 0.0093(10) -0.0084(10) -0.0124(10)
C210 0.0284(12) 0.0394(13) 0.0174(11) -0.0015(10) -0.0032(9) -0.0120(10)
C211 0.0290(12) 0.0395(14) 0.0369(14) -0.0195(11) 0.0064(11) -0.0114(11)
C212 0.0175(10) 0.0267(11) 0.0159(10) -0.0059(8) 0.0001(8) -0.0050(8)
C213 0.0270(12) 0.0303(12) 0.0316(13) 0.0015(10) -0.0041(10) -0.0104(10)
C214 0.0255(12) 0.0486(15) 0.0414(15) -0.0058(12) 0.0005(11) -0.0185(11)
C215 0.0179(11) 0.0494(15) 0.0336(13) -0.0114(11) -0.0035(10) -0.0027(10)
C216 0.0247(12) 0.0405(14) 0.0379(14) 0.0072(11) -0.0044(10) 0.0018(10)
C217 0.0213(11) 0.0344(13) 0.0336(13) 0.0054(10) 0.0005(10) -0.0062(10)
C218 0.0212(10) 0.0250(11) 0.0166(10) -0.0036(8) 0.0013(8) -0.0079(9)
C219 0.0282(12) 0.0404(14) 0.0211(11) -0.0102(10) -0.0037(9) -0.0005(10)
C220 0.0310(13) 0.0431(14) 0.0325(13) -0.0142(11) -0.0008(10) 0.0045(11)
C221 0.0373(14) 0.0436(15) 0.0285(13) -0.0183(11) 0.0067(11) -0.0073(11)
C222 0.0447(15) 0.0523(16) 0.0208(12) -0.0149(11) -0.0058(11) -0.0042(12)
C223 0.0321(12) 0.0385(13) 0.0238(12) -0.0094(10) -0.0061(10) 0.0020(10)
Ag3 0.02744(9) 0.02178(8) 0.02916(9) -0.00912(7) -0.00234(7) -0.00797(7)
Br3 0.02080(10) 0.02622(11) 0.01774(10) -0.00405(8) -0.00029(8) -0.00348(8)
Fe3 0.02659(16) 0.01726(15) 0.02660(16) -0.00785(12) -0.00918(13) 0.00142(12)
P3 0.0191(3) 0.0173(3) 0.0215(3) -0.0066(2) -0.0043(2) -0.0011(2)
N3 0.0407(12) 0.0308(11) 0.0517(13) -0.0028(10) -0.0190(10) -0.0092(10)
C301 0.0324(12) 0.0217(11) 0.0236(11) -0.0021(9) -0.0088(9) -0.0058(9)
C302 0.0369(13) 0.0208(11) 0.0355(13) 0.0006(10) -0.0061(10) -0.0101(10)
C303 0.0313(12) 0.0291(13) 0.0350(13) -0.0009(10) -0.0008(10) -0.0062(10)
C304 0.0388(13) 0.0229(12) 0.0230(11) -0.0068(9) -0.0001(10) 0.0013(10)
C305 0.0406(13) 0.0216(11) 0.0221(11) -0.0074(9) -0.0045(10) -0.0079(10)
C306 0.0258(11) 0.0223(11) 0.0217(11) -0.0097(9) -0.0070(9) 0.0033(9)
C307 0.0252(11) 0.0399(14) 0.0246(12) -0.0120(10) -0.0014(9) 0.0019(10)
C308 0.0318(13) 0.0503(16) 0.0316(13) -0.0193(12) -0.0088(11) 0.0179(12)
C309 0.0545(16) 0.0283(13) 0.0456(15) -0.0219(12) -0.0254(13) 0.0173(12)
C310 0.0390(13) 0.0262(12) 0.0406(14) -0.0175(11) -0.0200(11) 0.0058(10)
C311 0.0402(14) 0.0217(12) 0.0303(13) -0.0029(9) -0.0121(10) -0.0123(10)
C312 0.0216(10) 0.0213(11) 0.0224(11) -0.0052(9) -0.0019(8) -0.0079(9)
C313 0.0262(12) 0.0383(13) 0.0270(12) -0.0085(10) -0.0027(10) -0.0011(10)
C314 0.0308(13) 0.0538(16) 0.0262(12) -0.0142(11) 0.0055(10) -0.0086(12)
C315 0.0458(15) 0.0453(15) 0.0243(12) -0.0014(11) -0.0038(11) -0.0234(12)
C316 0.0564(16) 0.0293(13) 0.0325(14) -0.0002(11) -0.0177(12) -0.0024(12)
C317 0.0477(15) 0.0279(12) 0.0284(13) -0.0088(10) -0.0102(11) 0.0034(11)
C318 0.0211(10) 0.0180(10) 0.0195(10) -0.0026(8) -0.0038(8) -0.0026(8)
C319 0.0299(12) 0.0235(11) 0.0253(11) -0.0066(9) -0.0055(9) -0.0055(9)
C320 0.0344(13) 0.0296(13) 0.0375(14) -0.0033(10) -0.0137(11) -0.0136(10)
C321 0.0296(13) 0.0379(14) 0.0385(14) 0.0037(11) -0.0031(11) -0.0132(11)
C322 0.0327(13) 0.0444(15) 0.0291(13) -0.0064(11) 0.0048(10) -0.0079(11)
C323 0.0295(12) 0.0313(12) 0.0263(12) -0.0094(10) -0.0012(10) -0.0071(10)
Ag4 0.01720(8) 0.02938(9) 0.02930(9) -0.00464(7) -0.00577(6) -0.00644(6)
Br4 0.01848(10) 0.01910(10) 0.01800(10) -0.00229(8) -0.00057(8) -0.00445(8)
Fe4 0.01727(14) 0.01394(14) 0.02022(15) -0.00436(11) -0.00063(11) -0.00347(11)
P4 0.0140(2) 0.0154(2) 0.0177(3) -0.0031(2) -0.0015(2) -0.00384(19)
N4 0.0428(13) 0.0450(13) 0.0486(14) 0.0191(11) 0.0015(11) 0.0014(11)
C401 0.0208(11) 0.0148(10) 0.0319(12) -0.0008(9) -0.0043(9) 0.0012(8)
C402 0.0273(12) 0.0204(11) 0.0421(14) -0.0048(10) -0.0156(10) 0.0010(9)
C403 0.0158(11) 0.0224(12) 0.0674(18) -0.0056(12) 0.0015(11) -0.0005(9)
C404 0.0409(14) 0.0222(12) 0.0443(15) -0.0126(11) 0.0144(12) -0.0010(10)
C405 0.0362(13) 0.0151(11) 0.0367(13) -0.0107(9) -0.0020(10) -0.0046(9)
C406 0.0165(9) 0.0110(9) 0.0190(10) -0.0023(8) -0.0019(8) -0.0012(7)
C407 0.0221(10) 0.0172(10) 0.0202(10) -0.0010(8) 0.0015(8) -0.0067(8)
C408 0.0324(12) 0.0237(11) 0.0161(10) -0.0017(9) -0.0002(9) -0.0048(9)
C409 0.0255(11) 0.0229(11) 0.0225(11) -0.0056(9) -0.0091(9) -0.0046(9)
C410 0.0139(9) 0.0153(10) 0.0210(10) -0.0022(8) -0.0025(8) -0.0022(8)
C411 0.0285(12) 0.0224(12) 0.0363(14) 0.0045(10) -0.0087(11) 0.0043(10)
C412 0.0144(9) 0.0154(10) 0.0194(10) -0.0049(8) 0.0036(8) -0.0036(8)
C413 0.0194(10) 0.0193(11) 0.0257(11) -0.0057(9) -0.0026(9) -0.0052(8)
C414 0.0223(11) 0.0220(11) 0.0309(12) -0.0013(9) -0.0019(9) -0.0003(9)
C415 0.0252(11) 0.0158(11) 0.0390(13) -0.0049(10) 0.0088(10) -0.0016(9)
C416 0.0334(12) 0.0218(11) 0.0361(13) -0.0145(10) 0.0038(10) -0.0076(10)
C417 0.0227(11) 0.0247(11) 0.0223(11) -0.0093(9) 0.0017(9) -0.0055(9)
C418 0.0203(10) 0.0242(11) 0.0133(10) -0.0067(8) -0.0018(8) -0.0087(8)
C419 0.0278(12) 0.0305(12) 0.0221(11) -0.0019(9) -0.0009(9) -0.0080(10)
C420 0.0468(15) 0.0385(14) 0.0285(13) 0.0029(11) 0.0045(11) -0.0180(12)
C421 0.0345(14) 0.0565(17) 0.0268(13) -0.0090(12) 0.0105(10) -0.0269(12)
C422 0.0210(11) 0.0536(16) 0.0295(13) -0.0121(11) 0.0044(10) -0.0120(11)
C423 0.0220(11) 0.0311(12) 0.0211(11) -0.0048(9) -0.0003(9) -0.0058(9)
O1W 0.139(11) 0.097(8) 0.146(11) -0.010(8) 0.018(9) -0.078(8)

loop_
_atom_type_symbol
_atom_type_description
_atom_type_scat_dispersion_real
_atom_type_scat_dispersion_imag
_atom_type_scat_source
C C 0.0033 0.0016 'International Tables Vol C Tables 4.2.6.8 and 6.1.1.4'
H H 0.0000 0.0000 'International Tables Vol C Tables 4.2.6.8 and 6.1.1.4'
N N 0.0061 0.0033 'International Tables Vol C Tables 4.2.6.8 and 6.1.1.4'
P P 0.1023 0.0942 'International Tables Vol C Tables 4.2.6.8 and 6.1.1.4'
Fe Fe 0.3463 0.8444 'International Tables Vol C Tables 4.2.6.8 and 6.1.1.4'
Br Br -0.2901 2.4595 'International Tables Vol C Tables 4.2.6.8 and 6.1.1.4'
Ag Ag -0.8971 1.1015 'International Tables Vol C Tables 4.2.6.8 and 6.1.1.4'
O O 0.0106 0.0060 'International Tables Vol C Tables 4.2.6.8 and 6.1.1.4'

loop_
_geom_angle_atom_site_label_1
_geom_angle_atom_site_label_2
_geom_angle_atom_site_label_3
_geom_angle
P1 Ag1 Br1 123.985(14)
P1 Ag1 Br4 118.665(13)
Br1 Ag1 Br4 98.915(7)
P1 Ag1 Br2 119.022(14)
Br1 Ag1 Br2 91.836(7)
Br4 Ag1 Br2 98.491(8)
Ag4 Br1 Ag1 83.304(7)
Ag4 Br1 Ag2 84.761(7)
Ag1 Br1 Ag2 86.459(7)
C101 Fe1 C107 160.30(9)
C101 Fe1 C102 41.46(9)
C107 Fe1 C102 156.17(9)
C101 Fe1 C106 156.54(9)
C107 Fe1 C106 41.28(8)
C102 Fe1 C106 122.09(9)
C101 Fe1 C105 41.12(9)
C107 Fe1 C105 122.74(9)
C102 Fe1 C105 69.32(9)
C106 Fe1 C105 161.94(8)
C101 Fe1 C108 123.16(9)
C107 Fe1 C108 40.84(8)
C102 Fe1 C108 162.65(9)
C106 Fe1 C108 69.03(8)
C105 Fe1 C108 103.84(9)
C101 Fe1 C110 120.35(9)
C107 Fe1 C110 69.05(9)
C102 Fe1 C110 110.05(9)
C106 Fe1 C110 41.19(8)
C105 Fe1 C110 153.27(8)
C108 Fe1 C110 68.51(9)
C101 Fe1 C109 106.43(9)
C107 Fe1 C109 68.57(9)
C102 Fe1 C109 127.21(10)
C106 Fe1 C109 68.82(8)
C105 Fe1 C109 117.19(9)
C108 Fe1 C109 40.51(9)
C110 Fe1 C109 40.54(8)
C101 Fe1 C103 68.16(9)
C107 Fe1 C103 121.02(9)
C102 Fe1 C103 40.14(9)
C106 Fe1 C103 110.53(8)
C105 Fe1 C103 68.09(9)
C108 Fe1 C103 153.58(10)
C110 Fe1 C103 129.66(9)
C109 Fe1 C103 165.72(10)
C101 Fe1 C104 68.27(9)
C107 Fe1 C104 106.65(9)
C102 Fe1 C104 68.11(10)
C106 Fe1 C104 126.87(8)
C105 Fe1 C104 40.49(8)
C108 Fe1 C104 117.67(10)
C110 Fe1 C104 165.84(9)
C109 Fe1 C104 151.87(10)
C103 Fe1 C104 40.05(10)
C106 P1 C112 103.75(9)
C106 P1 C118 103.75(9)
C112 P1 C118 104.03(9)
C106 P1 Ag1 113.35(7)
C112 P1 Ag1 112.61(6)
C118 P1 Ag1 117.89(6)
C105 C101 C102 108.34(19)
C105 C101 C111 125.3(2)
C102 C101 C111 126.3(2)
C105 C101 Fe1 70.33(11)
C102 C101 Fe1 70.02(12)
C111 C101 Fe1 123.47(16)
C103 C102 C101 107.1(2)
C103 C102 Fe1 70.84(13)
C101 C102 Fe1 68.52(12)
C103 C102 H102 126.5
C101 C102 H102 126.5
Fe1 C102 H102 125.7
C102 C103 C104 109.1(2)
C102 C103 Fe1 69.02(12)
C104 C103 Fe1 70.15(13)
C102 C103 H103 125.4
C104 C103 H103 125.4
Fe1 C103 H103 127.0
C103 C104 C105 108.3(2)
C103 C104 Fe1 69.80(13)
C105 C104 Fe1 68.82(12)
C103 C104 H104 125.9
C105 C104 H104 125.9
Fe1 C104 H104 127.1
C104 C105 C101 107.2(2)
C104 C105 Fe1 70.69(12)
C101 C105 Fe1 68.54(11)
C104 C105 H105 126.4
C101 C105 H105 126.4
Fe1 C105 H105 125.9
C107 C106 C110 107.09(17)
C107 C106 P1 124.12(15)
C110 C106 P1 128.78(16)
C107 C106 Fe1 68.91(11)
C110 C106 Fe1 69.70(11)
P1 C106 Fe1 127.17(10)
C108 C107 C106 108.28(18)
C108 C107 Fe1 70.13(11)
C106 C107 Fe1 69.81(11)
C108 C107 H107 125.9
C106 C107 H107 125.9
Fe1 C107 H107 125.8
C109 C108 C107 108.15(19)
C109 C108 Fe1 70.02(12)
C107 C108 Fe1 69.03(11)
C109 C108 H108 125.9
C107 C108 H108 125.9
Fe1 C108 H108 126.6
C108 C109 C110 108.52(18)
C108 C109 Fe1 69.48(12)
C110 C109 Fe1 69.66(12)
C108 C109 H109 125.7
C110 C109 H109 125.7
Fe1 C109 H109 126.7
C109 C110 C106 108.0(2)
C109 C110 Fe1 69.79(12)
C106 C110 Fe1 69.11(11)
C109 C110 H110 126.0
C106 C110 H110 126.0
Fe1 C110 H110 126.6
N1 C111 C101 178.9(3)
C117 C112 C113 119.16(17)
C117 C112 P1 118.26(14)
C113 C112 P1 122.46(15)
C114 C113 C112 119.82(19)
C114 C113 H113 120.1
C112 C113 H113 120.1
C115 C114 C113 120.52(19)
C115 C114 H114 119.7
C113 C114 H114 119.7
C114 C115 C116 119.96(18)
C114 C115 H115 120.0
C116 C115 H115 120.0
C117 C116 C115 119.88(19)
C117 C116 H116 120.1
C115 C116 H116 120.1
C116 C117 C112 120.60(18)
C116 C117 H117 119.7
C112 C117 H117 119.7
C123 C118 C119 118.89(19)
C123 C118 P1 118.84(16)
C119 C118 P1 122.26(16)
C120 C119 C118 120.4(2)
C120 C119 H119 119.8
C118 C119 H119 119.8
C121 C120 C119 120.1(2)
C121 C120 H120 119.9
C119 C120 H120 119.9
C122 C121 C120 119.8(2)
C122 C121 H121 120.1
C120 C121 H121 120.1
C121 C122 C123 120.5(2)
C121 C122 H122 119.7
C123 C122 H122 119.7
C122 C123 C118 120.2(2)
C122 C123 H123 119.9
C118 C123 H123 119.9
P2 Ag2 Br2 124.125(14)
P2 Ag2 Br3 116.269(14)
Br2 Ag2 Br3 104.419(8)
P2 Ag2 Br1 121.092(15)
Br2 Ag2 Br1 91.110(7)
Br3 Ag2 Br1 93.452(7)
Ag2 Br2 Ag1 86.716(7)
Ag2 Br2 Ag3 76.975(7)
Ag1 Br2 Ag3 79.445(7)
C201 Fe2 C202 41.55(9)
C201 Fe2 C207 158.50(9)
C202 Fe2 C207 158.05(9)
C201 Fe2 C206 159.37(9)
C202 Fe2 C206 122.39(9)
C207 Fe2 C206 40.91(8)
C201 Fe2 C210 123.13(9)
C202 Fe2 C210 108.10(10)
C207 Fe2 C210 68.70(9)
C206 Fe2 C210 41.04(8)
C201 Fe2 C205 41.03(9)
C202 Fe2 C205 69.30(10)
C207 Fe2 C205 121.72(9)
C206 Fe2 C205 158.20(8)
C210 Fe2 C205 158.86(9)
C201 Fe2 C203 68.08(9)
C202 Fe2 C203 40.43(10)
C207 Fe2 C203 122.35(10)
C206 Fe2 C203 108.25(9)
C210 Fe2 C203 124.88(11)
C205 Fe2 C203 67.56(10)
C201 Fe2 C209 107.91(9)
C202 Fe2 C209 124.28(11)
C207 Fe2 C209 68.32(9)
C206 Fe2 C209 68.59(8)
C210 Fe2 C209 40.55(9)
C205 Fe2 C209 122.43(9)
C203 Fe2 C209 161.07(12)
C201 Fe2 C208 122.72(9)
C202 Fe2 C208 159.97(10)
C207 Fe2 C208 40.81(9)
C206 Fe2 C208 68.58(8)
C210 Fe2 C208 68.11(9)
C205 Fe2 C208 106.75(10)
C203 Fe2 C208 157.77(11)
C209 Fe2 C208 40.14(9)
C201 Fe2 C204 68.15(9)
C202 Fe2 C204 68.54(12)
C207 Fe2 C204 106.74(10)
C206 Fe2 C204 123.04(9)
C210 Fe2 C204 160.25(10)
C205 Fe2 C204 39.96(9)
C203 Fe2 C204 40.13(11)
C209 Fe2 C204 157.39(12)
C208 Fe2 C204 121.80(12)
C206 P2 C218 103.00(9)
C206 P2 C212 102.19(9)
C218 P2 C212 105.16(9)
C206 P2 Ag2 116.97(7)
C218 P2 Ag2 114.07(7)
C212 P2 Ag2 113.91(6)
C211 C201 C205 124.6(2)
C211 C201 C202 127.4(2)
C205 C201 C202 108.0(2)
C211 C201 Fe2 126.63(16)
C205 C201 Fe2 70.28(12)
C202 C201 Fe2 69.45(12)
C203 C202 C201 106.3(2)
C203 C202 Fe2 70.39(14)
C201 C202 Fe2 69.01(12)
C203 C202 H202 126.8
C201 C202 H202 126.8
Fe2 C202 H202 125.4
C204 C203 C202 109.6(2)
C204 C203 Fe2 70.25(14)
C202 C203 Fe2 69.18(13)
C204 C203 H203 125.2
C202 C203 H203 125.2
Fe2 C203 H203 127.0
C205 C204 C203 108.2(2)
C205 C204 Fe2 69.68(13)
C203 C204 Fe2 69.63(14)
C205 C204 H204 125.9
C203 C204 H204 125.9
Fe2 C204 H204 126.4
C204 C205 C201 107.8(2)
C204 C205 Fe2 70.35(13)
C201 C205 Fe2 68.69(12)
C204 C205 H205 126.1
C201 C205 H205 126.1
Fe2 C205 H205 126.4
C207 C206 C210 107.23(18)
C207 C206 P2 124.79(15)
C210 C206 P2 127.88(16)
C207 C206 Fe2 69.14(11)
C210 C206 Fe2 69.50(11)
P2 C206 Fe2 129.24(10)
C208 C207 C206 108.13(19)
C208 C207 Fe2 70.19(12)
C206 C207 Fe2 69.95(11)
C208 C207 H207 125.9
C206 C207 H207 125.9
Fe2 C207 H207 125.5
C209 C208 C207 108.2(2)
C209 C208 Fe2 69.85(13)
C207 C208 Fe2 69.00(12)
C209 C208 H208 125.9
C207 C208 H208 125.9
Fe2 C208 H208 126.8
C208 C209 C210 108.6(2)
C208 C209 Fe2 70.01(12)
C210 C209 Fe2 69.63(12)
C208 C209 H209 125.7
C210 C209 H209 125.7
Fe2 C209 H209 126.2
C209 C210 C206 107.9(2)
C209 C210 Fe2 69.82(12)
C206 C210 Fe2 69.46(11)
C209 C210 H210 126.0
C206 C210 H210 126.0
Fe2 C210 H210 126.2
N2 C211 C201 175.5(3)
C213 C212 C217 118.55(19)
C213 C212 P2 118.12(15)
C217 C212 P2 123.33(16)
C212 C213 C214 120.3(2)
C212 C213 H213 119.9
C214 C213 H213 119.9
C215 C214 C213 120.7(2)
C215 C214 H214 119.7
C213 C214 H214 119.7
C216 C215 C214 119.4(2)
C216 C215 H215 120.3
C214 C215 H215 120.3
C215 C216 C217 120.4(2)
C215 C216 H216 119.8
C217 C216 H216 119.8
C216 C217 C212 120.6(2)
C216 C217 H217 119.7
C212 C217 H217 119.7
C219 C218 C223 118.66(19)
C219 C218 P2 118.78(15)
C223 C218 P2 122.56(16)
C220 C219 C218 120.7(2)
C220 C219 H219 119.6
C218 C219 H219 119.6
C221 C220 C219 120.2(2)
C221 C220 H220 119.9
C219 C220 H220 119.9
C222 C221 C220 119.7(2)
C222 C221 H221 120.2
C220 C221 H221 120.2
C221 C222 C223 120.6(2)
C221 C222 H222 119.7
C223 C222 H222 119.7
C222 C223 C218 120.1(2)
C222 C223 H223 120.0
C218 C223 H223 120.0
P3 Ag3 Br4 143.408(14)
P3 Ag3 Br3 103.155(14)
Br4 Ag3 Br3 93.266(8)
P3 Ag3 Br2 108.517(14)
Br4 Ag3 Br2 99.371(8)
Br3 Ag3 Br2 102.257(8)
Ag4 Br3 Ag2 84.683(7)
Ag4 Br3 Ag3 85.619(7)
Ag2 Br3 Ag3 76.340(7)
C301 Fe3 C305 41.39(8)
C301 Fe3 C307 125.96(9)
C305 Fe3 C307 107.13(9)
C301 Fe3 C302 41.12(9)
C305 Fe3 C302 69.29(9)
C307 Fe3 C302 163.83(9)
C301 Fe3 C306 164.37(9)
C305 Fe3 C306 126.43(8)
C307 Fe3 C306 41.10(8)
C302 Fe3 C306 153.49(9)
C301 Fe3 C309 118.51(9)
C305 Fe3 C309 153.15(10)
C307 Fe3 C309 68.22(10)
C302 Fe3 C309 107.44(10)
C306 Fe3 C309 68.48(9)
C301 Fe3 C304 68.44(9)
C305 Fe3 C304 40.45(9)
C307 Fe3 C304 119.89(9)
C302 Fe3 C304 68.29(9)
C306 Fe3 C304 108.50(8)
C309 Fe3 C304 164.98(10)
C301 Fe3 C310 152.91(9)
C305 Fe3 C310 164.69(8)
C307 Fe3 C310 68.75(10)
C302 Fe3 C310 118.82(9)
C306 Fe3 C310 40.94(9)
C309 Fe3 C310 40.52(9)
C304 Fe3 C310 127.70(9)
C301 Fe3 C308 107.02(9)
C305 Fe3 C308 118.97(10)
C307 Fe3 C308 40.57(9)
C302 Fe3 C308 126.24(9)
C306 Fe3 C308 68.55(8)
C309 Fe3 C308 40.24(10)
C304 Fe3 C308 153.81(10)
C310 Fe3 C308 68.16(10)
C301 Fe3 C303 68.30(9)
C305 Fe3 C303 68.34(9)
C307 Fe3 C303 154.40(9)
C302 Fe3 C303 40.37(9)
C306 Fe3 C303 120.01(9)
C309 Fe3 C303 127.32(11)
C304 Fe3 C303 40.32(9)
C310 Fe3 C303 108.62(10)
C308 Fe3 C303 164.06(10)
C306 P3 C318 103.97(9)
C306 P3 C312 104.83(9)
C318 P3 C312 102.85(9)
C306 P3 Ag3 113.88(7)
C318 P3 Ag3 119.30(7)
C312 P3 Ag3 110.54(7)
C302 C301 C305 108.01(19)
C302 C301 C311 125.08(19)
C305 C301 C311 126.9(2)
C302 C301 Fe3 70.04(12)
C305 C301 Fe3 69.52(12)
C311 C301 Fe3 124.82(16)
C303 C302 C301 107.46(19)
C303 C302 Fe3 70.38(12)
C301 C302 Fe3 68.84(12)
C303 C302 H302 126.3
C301 C302 H302 126.3
Fe3 C302 H302 126.1
C302 C303 C304 108.5(2)
C302 C303 Fe3 69.25(13)
C304 C303 Fe3 69.59(12)
C302 C303 H303 125.7
C304 C303 H303 125.7
Fe3 C303 H303 127.0
C305 C304 C303 108.65(19)
C305 C304 Fe3 69.08(12)
C303 C304 Fe3 70.09(13)
C305 C304 H304 125.7
C303 C304 H304 125.7
Fe3 C304 H304 126.7
C304 C305 C301 107.36(19)
C304 C305 Fe3 70.48(12)
C301 C305 Fe3 69.09(12)
C304 C305 H305 126.3
C301 C305 H305 126.3
Fe3 C305 H305 125.7
C310 C306 C307 107.47(19)
C310 C306 P3 128.89(17)
C307 C306 P3 123.61(17)
C310 C306 Fe3 69.81(12)
C307 C306 Fe3 69.39(12)
P3 C306 Fe3 124.47(11)
C308 C307 C306 107.9(2)
C308 C307 Fe3 70.18(14)
C306 C307 Fe3 69.51(12)
C308 C307 H307 126.0
C306 C307 H307 126.0
Fe3 C307 H307 125.8
C309 C308 C307 108.3(2)
C309 C308 Fe3 69.76(14)
C307 C308 Fe3 69.25(12)
C309 C308 H308 125.9
C307 C308 H308 125.9
Fe3 C308 H308 126.7
C308 C309 C310 108.6(2)
C308 C309 Fe3 70.00(13)
C310 C309 Fe3 69.75(13)
C308 C309 H309 125.7
C310 C309 H309 125.7
Fe3 C309 H309 126.1
C309 C310 C306 107.7(2)
C309 C310 Fe3 69.73(13)
C306 C310 Fe3 69.24(12)
C309 C310 H310 126.1
C306 C310 H310 126.1
Fe3 C310 H310 126.5
N3 C311 C301 178.1(3)
C313 C312 C317 119.21(19)
C313 C312 P3 123.01(16)
C317 C312 P3 117.75(16)
C312 C313 C314 120.1(2)
C312 C313 H313 120.0
C314 C313 H313 120.0
C315 C314 C313 120.1(2)
C315 C314 H314 120.0
C313 C314 H314 120.0
C314 C315 C316 120.3(2)
C314 C315 H315 119.9
C316 C315 H315 119.9
C315 C316 C317 120.0(2)
C315 C316 H316 120.0
C317 C316 H316 120.0
C316 C317 C312 120.3(2)
C316 C317 H317 119.8
C312 C317 H317 119.8
C323 C318 C319 118.91(19)
C323 C318 P3 119.22(16)
C319 C318 P3 121.87(15)
C320 C319 C318 120.2(2)
C320 C319 H319 119.9
C318 C319 H319 119.9
C319 C320 C321 120.4(2)
C319 C320 H320 119.8
C321 C320 H320 119.8
C322 C321 C320 119.7(2)
C322 C321 H321 120.1
C320 C321 H321 120.1
C321 C322 C323 120.1(2)
C321 C322 H322 119.9
C323 C322 H322 119.9
C318 C323 C322 120.6(2)
C318 C323 H323 119.7
C322 C323 H323 119.7
P4 Ag4 Br1 134.942(14)
P4 Ag4 Br3 118.792(14)
Br1 Ag4 Br3 96.454(8)
P4 Ag4 Br4 108.191(13)
Br1 Ag4 Br4 97.215(7)
Br3 Ag4 Br4 91.436(7)
Ag3 Br4 Ag1 81.825(7)
Ag3 Br4 Ag4 85.704(7)
Ag1 Br4 Ag4 80.549(7)
C407 Fe4 C404 119.63(9)
C407 Fe4 C403 104.14(9)
C404 Fe4 C403 40.44(10)
C407 Fe4 C405 156.57(8)
C404 Fe4 C405 40.46(9)
C403 Fe4 C405 68.32(9)
C407 Fe4 C406 41.04(7)
C404 Fe4 C406 158.36(9)
C403 Fe4 C406 124.35(9)
C405 Fe4 C406 160.87(8)
C407 Fe4 C401 158.52(8)
C404 Fe4 C401 67.92(9)
C403 Fe4 C401 67.75(9)
C405 Fe4 C401 40.95(8)
C406 Fe4 C401 126.05(8)
C407 Fe4 C408 40.69(8)
C404 Fe4 C408 102.69(9)
C403 Fe4 C408 116.68(9)
C405 Fe4 C408 121.22(9)
C406 Fe4 C408 68.51(8)
C401 Fe4 C408 160.79(9)
C407 Fe4 C402 120.50(8)
C404 Fe4 C402 67.93(10)
C403 Fe4 C402 40.04(9)
C405 Fe4 C402 68.80(9)
C406 Fe4 C402 110.57(8)
C401 Fe4 C402 40.68(8)
C408 Fe4 C402 153.10(9)
C407 Fe4 C410 68.58(8)
C404 Fe4 C410 155.79(9)
C403 Fe4 C410 163.77(9)
C405 Fe4 C410 124.04(8)
C406 Fe4 C410 40.85(7)
C401 Fe4 C410 113.51(8)
C408 Fe4 C410 67.91(8)
C402 Fe4 C410 130.12(9)
C407 Fe4 C409 68.49(8)
C404 Fe4 C409 118.41(10)
C403 Fe4 C409 152.33(9)
C405 Fe4 C409 107.35(9)
C406 Fe4 C409 68.43(8)
C401 Fe4 C409 127.90(8)
C408 Fe4 C409 40.47(8)
C402 Fe4 C409 166.14(9)
C410 Fe4 C409 40.19(8)
C406 P4 C412 102.20(9)
C406 P4 C418 101.29(9)
C412 P4 C418 103.97(9)
C406 P4 Ag4 117.77(6)
C412 P4 Ag4 110.99(6)
C418 P4 Ag4 118.54(6)
C402 C401 C411 124.4(2)
C402 C401 C405 108.27(19)
C411 C401 C405 127.1(2)
C402 C401 Fe4 69.86(12)
C411 C401 Fe4 130.97(14)
C405 C401 Fe4 69.42(11)
C403 C402 C401 107.5(2)
C403 C402 Fe4 69.66(12)
C401 C402 Fe4 69.46(12)
C403 C402 H402 126.2
C401 C402 H402 126.2
Fe4 C402 H402 126.2
C402 C403 C404 108.7(2)
C402 C403 Fe4 70.30(12)
C404 C403 Fe4 69.70(13)
C402 C403 H403 125.6
C404 C403 H403 125.6
Fe4 C403 H403 125.9
C403 C404 C405 108.7(2)
C403 C404 Fe4 69.85(13)
C405 C404 Fe4 69.86(12)
C403 C404 H404 125.7
C405 C404 H404 125.7
Fe4 C404 H404 126.2
C404 C405 C401 106.8(2)
C404 C405 Fe4 69.68(12)
C401 C405 Fe4 69.63(11)
C404 C405 H405 126.6
C401 C405 H405 126.6
Fe4 C405 H405 125.7
C407 C406 C410 107.19(17)
C407 C406 P4 124.65(15)
C410 C406 P4 128.00(14)
C407 C406 Fe4 68.90(10)
C410 C406 Fe4 69.94(10)
P4 C406 Fe4 129.73(10)
C408 C407 C406 108.07(17)
C408 C407 Fe4 70.34(11)
C406 C407 Fe4 70.06(10)
C408 C407 H407 126.0
C406 C407 H407 126.0
Fe4 C407 H407 125.2
C407 C408 C409 108.30(18)
C407 C408 Fe4 68.97(11)
C409 C408 Fe4 70.13(11)
C407 C408 H408 125.8
C409 C408 H408 125.8
Fe4 C408 H408 126.6
C410 C409 C408 107.97(18)
C410 C409 Fe4 69.80(11)
C408 C409 Fe4 69.40(11)
C410 C409 H409 126.0
C408 C409 H409 126.0
Fe4 C409 H409 126.4
C409 C410 C406 108.45(17)
C409 C410 Fe4 70.01(11)
C406 C410 Fe4 69.21(10)
C409 C410 H410 125.8
C406 C410 H410 125.8
Fe4 C410 H410 126.6
N4 C411 C401 176.7(2)
C417 C412 C413 119.18(18)
C417 C412 P4 118.18(14)
C413 C412 P4 122.60(15)
C414 C413 C412 120.27(19)
C414 C413 H413 119.9
C412 C413 H413 119.9
C415 C414 C413 120.2(2)
C415 C414 H414 119.9
C413 C414 H414 119.9
C414 C415 C416 120.09(19)
C414 C415 H415 120.0
C416 C415 H415 120.0
C415 C416 C417 120.2(2)
C415 C416 H416 119.9
C417 C416 H416 119.9
C412 C417 C416 120.04(19)
C412 C417 H417 120.0
C416 C417 H417 120.0
C423 C418 C419 118.62(18)
C423 C418 P4 123.29(15)
C419 C418 P4 117.94(15)
C420 C419 C418 120.4(2)
C420 C419 H419 119.8
C418 C419 H419 119.8
C421 C420 C419 120.0(2)
C421 C420 H420 120.0
C419 C420 H420 120.0
C420 C421 C422 120.1(2)
C420 C421 H421 120.0
C422 C421 H421 120.0
C421 C422 C423 119.8(2)
C421 C422 H422 120.1
C423 C422 H422 120.1
C422 C423 C418 121.0(2)
C422 C423 H423 119.5
C418 C423 H423 119.5
H1W O1W H2W 110.4

loop_
_geom_bond_atom_site_label_1
_geom_bond_atom_site_label_2
_geom_bond_distance
Ag1 P1 2.3946(5)
Ag1 Br1 2.7265(2)
Ag1 Br4 2.7557(2)
Ag1 Br2 2.7663(3)
Br1 Ag4 2.7148(2)
Br1 Ag2 2.7897(3)
Fe1 C101 2.0127(19)
Fe1 C107 2.0238(19)
Fe1 C102 2.033(2)
Fe1 C106 2.0358(18)
Fe1 C105 2.036(2)
Fe1 C108 2.038(2)
Fe1 C110 2.044(2)
Fe1 C109 2.045(2)
Fe1 C103 2.057(2)
Fe1 C104 2.061(2)
P1 C106 1.7941(19)
P1 C112 1.8202(18)
P1 C118 1.827(2)
N1 C111 1.137(3)
C101 C105 1.422(3)
C101 C102 1.432(3)
C101 C111 1.436(3)
C102 C103 1.404(3)
C102 H102 0.9500
C103 C104 1.410(3)
C103 H103 0.9500
C104 C105 1.418(3)
C104 H104 0.9500
C105 H105 0.9500
C106 C107 1.431(3)
C106 C110 1.435(3)
C107 C108 1.417(3)
C107 H107 0.9500
C108 C109 1.414(3)
C108 H108 0.9500
C109 C110 1.417(3)
C109 H109 0.9500
C110 H110 0.9500
C112 C117 1.390(3)
C112 C113 1.393(3)
C113 C114 1.388(3)
C113 H113 0.9500
C114 C115 1.374(3)
C114 H114 0.9500
C115 C116 1.386(3)
C115 H115 0.9500
C116 C117 1.380(3)
C116 H116 0.9500
C117 H117 0.9500
C118 C123 1.390(3)
C118 C119 1.391(3)
C119 C120 1.386(3)
C119 H119 0.9500
C120 C121 1.380(3)
C120 H120 0.9500
C121 C122 1.374(3)
C121 H121 0.9500
C122 C123 1.386(3)
C122 H122 0.9500
C123 H123 0.9500
Ag2 P2 2.4024(5)
Ag2 Br2 2.7370(2)
Ag2 Br3 2.7831(3)
Br2 Ag3 2.8048(2)
Fe2 C201 2.024(2)
Fe2 C202 2.030(2)
Fe2 C207 2.033(2)
Fe2 C206 2.0435(19)
Fe2 C210 2.044(2)
Fe2 C205 2.045(2)
Fe2 C203 2.046(2)
Fe2 C209 2.046(2)
Fe2 C208 2.048(2)
Fe2 C204 2.054(2)
P2 C206 1.801(2)
P2 C218 1.824(2)
P2 C212 1.8251(19)
N2 C211 1.146(3)
C201 C211 1.422(3)
C201 C205 1.427(3)
C201 C202 1.438(3)
C202 C203 1.409(4)
C202 H202 0.9500
C203 C204 1.407(4)
C203 H203 0.9500
C204 C205 1.401(3)
C204 H204 0.9500
C205 H205 0.9500
C206 C207 1.424(3)
C206 C210 1.433(3)
C207 C208 1.423(3)
C207 H207 0.9500
C208 C209 1.405(3)
C208 H208 0.9500
C209 C210 1.417(3)
C209 H209 0.9500
C210 H210 0.9500
C212 C213 1.387(3)
C212 C217 1.387(3)
C213 C214 1.387(3)
C213 H213 0.9500
C214 C215 1.374(3)
C214 H214 0.9500
C215 C216 1.373(3)
C215 H215 0.9500
C216 C217 1.386(3)
C216 H216 0.9500
C217 H217 0.9500
C218 C219 1.384(3)
C218 C223 1.389(3)
C219 C220 1.383(3)
C219 H219 0.9500
C220 C221 1.374(3)
C220 H220 0.9500
C221 C222 1.370(3)
C221 H221 0.9500
C222 C223 1.387(3)
C222 H222 0.9500
C223 H223 0.9500
Ag3 P3 2.4082(5)
Ag3 Br4 2.6801(3)
Ag3 Br3 2.7984(3)
Br3 Ag4 2.7257(3)
Fe3 C301 2.025(2)
Fe3 C305 2.031(2)
Fe3 C307 2.040(2)
Fe3 C302 2.041(2)
Fe3 C306 2.042(2)
Fe3 C309 2.049(2)
Fe3 C304 2.049(2)
Fe3 C310 2.049(2)
Fe3 C308 2.052(2)
Fe3 C303 2.056(2)
P3 C306 1.807(2)
P3 C318 1.824(2)
P3 C312 1.827(2)
N3 C311 1.147(3)
C301 C302 1.428(3)
C301 C305 1.433(3)
C301 C311 1.435(3)
C302 C303 1.414(3)
C302 H302 0.9500
C303 C304 1.415(3)
C303 H303 0.9500
C304 C305 1.410(3)
C304 H304 0.9500
C305 H305 0.9500
C306 C310 1.431(3)
C306 C307 1.433(3)
C307 C308 1.419(3)
C307 H307 0.9500
C308 C309 1.411(4)
C308 H308 0.9500
C309 C310 1.419(3)
C309 H309 0.9500
C310 H310 0.9500
C312 C313 1.378(3)
C312 C317 1.387(3)
C313 C314 1.396(3)
C313 H313 0.9500
C314 C315 1.370(3)
C314 H314 0.9500
C315 C316 1.370(3)
C315 H315 0.9500
C316 C317 1.387(3)
C316 H316 0.9500
C317 H317 0.9500
C318 C323 1.384(3)
C318 C319 1.394(3)
C319 C320 1.380(3)
C319 H319 0.9500
C320 C321 1.388(3)
C320 H320 0.9500
C321 C322 1.373(3)
C321 H321 0.9500
C322 C323 1.389(3)
C322 H322 0.9500
C323 H323 0.9500
Ag4 P4 2.3980(5)
Ag4 Br4 2.8375(2)
Fe4 C407 2.0277(19)
Fe4 C404 2.038(2)
Fe4 C403 2.040(2)
Fe4 C405 2.041(2)
Fe4 C406 2.0431(18)
Fe4 C401 2.0435(19)
Fe4 C408 2.046(2)
Fe4 C402 2.049(2)
Fe4 C410 2.0527(18)
Fe4 C409 2.056(2)
P4 C406 1.805(2)
P4 C412 1.8257(19)
P4 C418 1.8273(19)
N4 C411 1.141(3)
C401 C402 1.422(3)
C401 C411 1.425(3)
C401 C405 1.429(3)
C402 C403 1.400(3)
C402 H402 0.9500
C403 C404 1.410(4)
C403 H403 0.9500
C404 C405 1.411(3)
C404 H404 0.9500
C405 H405 0.9500
C406 C407 1.427(3)
C406 C410 1.429(3)
C407 C408 1.416(3)
C407 H407 0.9500
C408 C409 1.419(3)
C408 H408 0.9500
C409 C410 1.411(3)
C409 H409 0.9500
C410 H410 0.9500
C412 C417 1.390(3)
C412 C413 1.392(3)
C413 C414 1.388(3)
C413 H413 0.9500
C414 C415 1.377(3)
C414 H414 0.9500
C415 C416 1.379(3)
C415 H415 0.9500
C416 C417 1.393(3)
C416 H416 0.9500
C417 H417 0.9500
C418 C423 1.384(3)
C418 C419 1.391(3)
C419 C420 1.388(3)
C419 H419 0.9500
C420 C421 1.377(3)
C420 H420 0.9500
C421 C422 1.379(3)
C421 H421 0.9500
C422 C423 1.383(3)
C422 H422 0.9500
C423 H423 0.9500
O1W H1W 0.8373
O1W H2W 0.8758
